data_7002857
loop_
_publ_author_name
'Chen, Hui-Fen'
'Guo, Guo-Cong'
'Wang, Ming-Sheng'
'Xu, Gang'
'Zou, Wen-Qiang'
'Guo, Sheng-Ping'
'Wu, Mei-Feng'
'Huang, Jin-Shun'

_publ_section_title
;
 Spontaneous chiral resolution, nonlinear optical and luminescence of
 eight-coordinate lanthanide(III) complexes
;
_journal_issue 46
_journal_name_full 'Dalton Transactions'
_journal_page_first 10166
_journal_page_last 10168
_journal_paper_doi 10.1039/b917559h
_journal_year 2009
_chemical_absolute_configuration ad
_chemical_formula_moiety 'C32 H12 Cl3 Dy N12'
_chemical_formula_sum 'C32 H12 Cl3 Dy N12'
_chemical_formula_weight 833.39
_chemical_melting_point ?
_space_group_IT_number 4
_symmetry_cell_setting monoclinic
_symmetry_space_group_name_Hall 'P 2yb'
_symmetry_space_group_name_H-M 'P 1 21 1'
_atom_sites_solution_hydrogens geom
_atom_sites_solution_primary direct
_atom_sites_solution_secondary difmap
_audit_creation_method SHELXL-97
_cell_angle_alpha 90.00
_cell_angle_beta 106.74(3)
_cell_angle_gamma 90.00
_cell_formula_units_Z 2
_cell_length_a 10.920(2)
_cell_length_b 8.1845(16)
_cell_length_c 18.107(4)
_cell_measurement_reflns_used 20
_cell_measurement_temperature 293(2)
_cell_measurement_theta_max 15
_cell_measurement_theta_min 6
_cell_volume 1549.7(6)
_computing_cell_refinement WinAFC
_computing_data_collection WinAFC
_computing_data_reduction 'CrystalStructure Version 3.10'
_computing_molecular_graphics 'Bruker SHELXTL'
_computing_publication_material 'Siemens SHELXTL^TM^ 5'
_computing_structure_refinement 'Siemens SHELXTL^TM^ 5'
_computing_structure_solution 'Siemens SHELXTL^TM^ 5'
_diffrn_ambient_temperature 293(2)
_diffrn_measured_fraction_theta_full 0.997
_diffrn_measured_fraction_theta_max 0.997
_diffrn_measurement_device_type 'Rigaku AFC7R'
_diffrn_measurement_method \w-2\q
_diffrn_radiation_monochromator graphite
_diffrn_radiation_source 'rotating-anode generator'
_diffrn_radiation_type MoK\a
_diffrn_radiation_wavelength 0.71073
_diffrn_reflns_av_R_equivalents 0.0228
_diffrn_reflns_av_sigmaI/netI 0.0329
_diffrn_reflns_limit_h_max 13
_diffrn_reflns_limit_h_min -12
_diffrn_reflns_limit_k_max 0
_diffrn_reflns_limit_k_min -9
_diffrn_reflns_limit_l_max 6
_diffrn_reflns_limit_l_min -21
_diffrn_reflns_number 3254
_diffrn_reflns_theta_full 25.50
_diffrn_reflns_theta_max 25.50
_diffrn_reflns_theta_min 2.35
_diffrn_standards_decay_% 0
_diffrn_standards_interval_count 200
_diffrn_standards_number 3
_exptl_absorpt_coefficient_mu 2.716
_exptl_absorpt_correction_T_max 0.9998
_exptl_absorpt_correction_T_min 0.9532
_exptl_absorpt_correction_type psi-scan
_exptl_absorpt_process_details 'Psi (Rigaku WinAFC)'
_exptl_crystal_colour 'pale yellow'
_exptl_crystal_density_diffrn 1.786
_exptl_crystal_density_meas ?
_exptl_crystal_density_method .
_exptl_crystal_description prism
_exptl_crystal_F_000 810
_exptl_crystal_size_max 0.25
_exptl_crystal_size_mid 0.2
_exptl_crystal_size_min 0.1
_refine_diff_density_max 0.585
_refine_diff_density_min -1.231
_refine_diff_density_rms 0.086
_refine_ls_abs_structure_details 'Flack H D (1983), Acta Cryst. A39, 876-881'
_refine_ls_abs_structure_Flack -0.004(13)
_refine_ls_extinction_method none
_refine_ls_goodness_of_fit_ref 1.055
_refine_ls_hydrogen_treatment constr
_refine_ls_matrix_type full
_refine_ls_number_parameters 433
_refine_ls_number_reflns 3095
_refine_ls_number_restraints 1
_refine_ls_restrained_S_all 1.055
_refine_ls_R_factor_all 0.0301
_refine_ls_R_factor_gt 0.0254
_refine_ls_shift/su_max 0.001
_refine_ls_shift/su_mean 0.000
_refine_ls_structure_factor_coef Fsqd
_refine_ls_weighting_details 'calc w=1/[\s^2^(Fo^2^)+(0.0368P)^2^+0.1832P] where P=(Fo^2^+2Fc^2^)/3'
_refine_ls_weighting_scheme calc
_refine_ls_wR_factor_gt 0.0594
_refine_ls_wR_factor_ref 0.0618
_reflns_number_gt 2882
_reflns_number_total 3095
_reflns_threshold_expression >2sigma(I)
_cod_data_source_file b917559h.txt
_cod_data_source_block 4-left
_cod_depositor_comments
;
The following automatic conversions were performed:
'_exptl_absorpt_correction_type' value 'Psi-scan' changed to 'psi-scan'
according to '/home/saulius/struct/CIF-dictionaries/cif_core.dic'
dictionary named 'cif_core.dic' version 2.4.1 from 2010-06-29.

Automatic conversion script
Id: cif_fix_enum 1527 2010-12-29 10:47:43Z saulius 

The following automatic conversions were performed:

'_chemical_melting_point' value 'not measured' was changed to '?' -
the value is undefined or not given.

Automatic conversion script
Id: cif_fix_values 1646 2011-03-28 12:23:43Z adriana 
;
_cod_original_cell_volume 1549.7(5)
_cod_original_sg_symbol_H-M P2(1)
_cod_database_code 7002857

loop_
_symmetry_equiv_pos_as_xyz
'x, y, z'
'-x, y+1/2, -z'

loop_
_atom_site_label
_atom_site_type_symbol
_atom_site_fract_x
_atom_site_fract_y
_atom_site_fract_z
_atom_site_U_iso_or_equiv
_atom_site_adp_type
_atom_site_occupancy
_atom_site_symmetry_multiplicity
_atom_site_calc_flag
_atom_site_refinement_flags
_atom_site_disorder_assembly
_atom_site_disorder_group
Dy1 Dy 0.150641(14) 0.30303(3) 0.481540(9) 0.02401(4) Uani 1 1 d . . .
Cl1 Cl 0.01138(15) 0.5631(2) 0.50358(10) 0.0374(3) Uani 1 1 d . . .
Cl2 Cl 0.34870(11) 0.12399(16) 0.55185(7) 0.0379(3) Uani 1 1 d . . .
Cl3 Cl 0.21640(11) 0.46924(16) 0.37425(6) 0.0383(3) Uani 1 1 d . . .
N1 N -0.0521(3) 0.2976(9) 0.36105(16) 0.0280(7) Uani 1 1 d . . .
N2 N 0.1508(3) 0.0960(5) 0.3703(2) 0.0326(10) Uani 1 1 d . . .
N3 N 0.0342(4) 0.0658(6) 0.0925(2) 0.0381(11) Uani 1 1 d . . .
N4 N -0.1907(3) 0.2424(5) 0.0850(2) 0.0360(10) Uani 1 1 d . . .
N5 N -0.3200(4) 0.2747(8) -0.1088(2) 0.0540(15) Uani 1 1 d . . .
N6 N -0.0020(5) 0.0403(9) -0.1026(3) 0.0716(19) Uani 1 1 d . . .
N7 N 0.3152(3) 0.5083(5) 0.5679(2) 0.0307(10) Uani 1 1 d . . .
N8 N 0.1572(3) 0.3220(5) 0.62866(17) 0.0278(9) Uani 1 1 d . . .
N9 N 0.4053(3) 0.4723(6) 0.8861(2) 0.0360(10) Uani 1 1 d . . .
N10 N 0.5677(3) 0.6600(5) 0.8221(2) 0.0385(11) Uani 1 1 d . . .
N11 N 0.7739(4) 0.8072(12) 0.9893(2) 0.0702(15) Uani 1 1 d . . .
N12 N 0.5431(5) 0.5373(8) 1.0774(3) 0.0672(18) Uani 1 1 d . . .
C101 C -0.1622(4) 0.3714(6) 0.3576(3) 0.0351(12) Uani 1 1 d . . .
H10A H -0.1749 0.4070 0.4036 0.042 Uiso 1 1 calc R . .
C102 C -0.2590(4) 0.3988(6) 0.2902(3) 0.0354(12) Uani 1 1 d . . .
H10B H -0.3352 0.4480 0.2915 0.042 Uiso 1 1 calc R . .
C103 C -0.2403(4) 0.3517(6) 0.2212(3) 0.0351(13) Uani 1 1 d . . .
H10C H -0.3001 0.3775 0.1746 0.042 Uiso 1 1 calc R . .
C104 C -0.1300(4) 0.2647(5) 0.2226(2) 0.0280(13) Uani 1 1 d . . .
C105 C -0.1056(4) 0.2054(5) 0.1530(2) 0.0287(11) Uani 1 1 d . . .
C106 C -0.1611(4) 0.1956(6) 0.0222(2) 0.0340(12) Uani 1 1 d . . .
C107 C -0.2516(4) 0.2401(7) -0.0514(3) 0.0410(13) Uani 1 1 d . . .
C108 C -0.0209(5) 0.0662(8) -0.0460(3) 0.0531(17) Uani 1 1 d . . .
C109 C -0.0499(4) 0.1107(7) 0.0255(2) 0.0379(13) Uani 1 1 d . . .
C110 C 0.0056(4) 0.1124(6) 0.1565(2) 0.0309(11) Uani 1 1 d . . .
C111 C 0.0910(4) 0.0647(6) 0.2311(2) 0.0311(11) Uani 1 1 d . . .
C112 C 0.1865(4) -0.0509(7) 0.2378(3) 0.0376(12) Uani 1 1 d . . .
H11A H 0.2012 -0.0967 0.1941 0.045 Uiso 1 1 calc R . .
C113 C 0.2599(4) -0.0970(6) 0.3112(3) 0.0389(13) Uani 1 1 d . . .
H11B H 0.3216 -0.1784 0.3181 0.047 Uiso 1 1 calc R . .
C114 C 0.2373(4) -0.0168(6) 0.3737(3) 0.0369(12) Uani 1 1 d . . .
H11C H 0.2883 -0.0460 0.4225 0.044 Uiso 1 1 calc R . .
C115 C 0.0728(4) 0.1319(6) 0.2988(2) 0.0273(10) Uani 1 1 d . . .
C116 C -0.0375(4) 0.2368(5) 0.2941(2) 0.0266(10) Uani 1 1 d . . .
C201 C 0.3848(4) 0.6091(6) 0.5400(3) 0.0350(12) Uani 1 1 d . . .
H20A H 0.3674 0.6146 0.4867 0.042 Uiso 1 1 calc R . .
C202 C 0.4821(4) 0.7078(6) 0.5841(3) 0.0382(13) Uani 1 1 d . . .
H20B H 0.5251 0.7799 0.5605 0.046 Uiso 1 1 calc R . .
C203 C 0.5130(4) 0.6970(6) 0.6615(3) 0.0361(12) Uani 1 1 d . . .
H20C H 0.5791 0.7599 0.6923 0.043 Uiso 1 1 calc R . .
C204 C 0.4439(4) 0.5892(6) 0.6950(2) 0.0294(11) Uani 1 1 d . . .
C205 C 0.4689(4) 0.5755(6) 0.7775(3) 0.0334(12) Uani 1 1 d . . .
C206 C 0.5835(4) 0.6505(7) 0.8981(3) 0.0375(13) Uani 1 1 d . . .
C207 C 0.6915(5) 0.7392(7) 0.9491(3) 0.0466(15) Uani 1 1 d . . .
C208 C 0.5249(5) 0.5489(9) 1.0120(3) 0.0495(16) Uani 1 1 d . . .
C209 C 0.5047(5) 0.5567(7) 0.9289(3) 0.0397(14) Uani 1 1 d . . .
C210 C 0.3879(4) 0.4796(6) 0.8087(2) 0.0294(11) Uani 1 1 d . . .
C211 C 0.2786(4) 0.3938(6) 0.7589(2) 0.0300(11) Uani 1 1 d . . .
C212 C 0.1933(3) 0.3092(9) 0.7889(2) 0.0343(10) Uani 1 1 d . . .
H21A H 0.2073 0.3004 0.8419 0.041 Uiso 1 1 calc R . .
C213 C 0.0880(4) 0.2390(6) 0.7384(2) 0.0336(11) Uani 1 1 d . . .
H21B H 0.0265 0.1864 0.7562 0.040 Uiso 1 1 calc R . .
C214 C 0.0754(4) 0.2483(5) 0.6594(2) 0.0316(12) Uani 1 1 d . . .
H21C H 0.0041 0.1991 0.6259 0.038 Uiso 1 1 calc R . .
C215 C 0.2595(4) 0.4004(5) 0.6787(2) 0.0250(10) Uani 1 1 d . . .
C216 C 0.3424(4) 0.4997(6) 0.6461(2) 0.0261(10) Uani 1 1 d . . .

loop_
_atom_site_aniso_label
_atom_site_aniso_U_11
_atom_site_aniso_U_22
_atom_site_aniso_U_33
_atom_site_aniso_U_23
_atom_site_aniso_U_13
_atom_site_aniso_U_12
Dy1 0.02722(7) 0.02332(7) 0.02174(7) 0.00096(14) 0.00745(5) 0.00088(14)
Cl1 0.0442(5) 0.0355(6) 0.0296(4) -0.0044(4) 0.0060(4) 0.0145(5)
Cl2 0.0387(5) 0.0395(6) 0.0342(5) 0.0047(5) 0.0086(4) 0.0109(5)
Cl3 0.0466(6) 0.0405(6) 0.0299(5) 0.0036(5) 0.0142(4) -0.0086(5)
N1 0.0304(13) 0.0293(15) 0.0256(13) 0.000(3) 0.0098(11) -0.003(3)
N2 0.0334(17) 0.031(2) 0.0352(19) 0.0022(17) 0.0129(15) -0.0032(17)
N3 0.043(2) 0.045(3) 0.0283(18) -0.0008(18) 0.0146(16) 0.000(2)
N4 0.0382(18) 0.041(2) 0.0278(17) 0.0015(16) 0.0077(15) -0.0047(17)
N5 0.054(2) 0.071(4) 0.0326(18) 0.005(3) 0.0065(16) -0.002(3)
N6 0.085(3) 0.100(5) 0.037(2) -0.003(3) 0.028(2) 0.018(3)
N7 0.0336(18) 0.032(2) 0.0258(18) 0.0026(17) 0.0077(15) 0.0013(18)
N8 0.0277(14) 0.029(2) 0.0265(14) 0.0005(17) 0.0076(12) 0.0000(17)
N9 0.0363(18) 0.041(2) 0.0270(18) -0.0038(18) 0.0033(15) -0.0009(19)
N10 0.0335(18) 0.042(2) 0.034(2) -0.0037(19) 0.0011(16) 0.0035(19)
N11 0.064(2) 0.080(3) 0.056(2) -0.014(5) -0.001(2) -0.010(5)
N12 0.068(3) 0.086(4) 0.042(3) -0.005(3) 0.007(2) 0.018(3)
C101 0.039(2) 0.037(2) 0.031(2) -0.003(2) 0.0133(18) -0.005(2)
C102 0.030(2) 0.034(3) 0.044(2) -0.005(2) 0.0122(18) 0.005(2)
C103 0.034(2) 0.042(3) 0.030(2) 0.0004(18) 0.0103(17) -0.0018(18)
C104 0.0339(18) 0.027(3) 0.0234(17) 0.0010(16) 0.0083(14) -0.0014(17)
C105 0.035(2) 0.023(2) 0.029(2) -0.0007(18) 0.0100(16) -0.0038(19)
C106 0.040(2) 0.037(3) 0.026(2) -0.002(2) 0.0095(17) -0.008(2)
C107 0.045(2) 0.044(3) 0.036(2) 0.000(2) 0.0149(19) 0.000(2)
C108 0.061(3) 0.067(4) 0.036(3) 0.008(3) 0.021(2) 0.017(3)
C109 0.045(2) 0.045(3) 0.022(2) -0.005(2) 0.0081(18) -0.004(2)
C110 0.041(2) 0.028(2) 0.026(2) -0.0028(19) 0.0118(17) -0.006(2)
C111 0.035(2) 0.034(2) 0.028(2) -0.0005(19) 0.0135(16) -0.005(2)
C112 0.043(2) 0.042(3) 0.032(2) -0.005(2) 0.0180(18) 0.001(2)
C113 0.040(2) 0.033(3) 0.046(3) 0.000(2) 0.016(2) 0.011(2)
C114 0.039(2) 0.030(2) 0.040(2) 0.001(2) 0.009(2) 0.011(2)
C115 0.0293(18) 0.023(2) 0.030(2) -0.0020(18) 0.0096(16) -0.0027(18)
C116 0.0290(18) 0.0248(19) 0.0285(19) -0.0017(17) 0.0120(15) -0.0083(17)
C201 0.043(2) 0.033(3) 0.028(2) -0.001(2) 0.0094(18) -0.003(2)
C202 0.034(2) 0.036(3) 0.045(3) 0.005(2) 0.0129(19) -0.006(2)
C203 0.0285(19) 0.037(3) 0.042(2) -0.007(2) 0.0100(18) -0.006(2)
C204 0.0287(19) 0.030(2) 0.028(2) -0.0040(19) 0.0061(16) 0.0018(19)
C205 0.033(2) 0.031(2) 0.035(2) -0.001(2) 0.0070(18) 0.006(2)
C206 0.032(2) 0.040(3) 0.033(2) -0.010(2) -0.0017(18) -0.003(2)
C207 0.043(2) 0.051(3) 0.039(2) -0.012(2) 0.001(2) -0.006(2)
C208 0.048(3) 0.062(3) 0.032(3) -0.012(3) 0.003(2) -0.001(3)
C209 0.040(2) 0.041(3) 0.035(3) -0.004(2) 0.006(2) 0.013(2)
C210 0.033(2) 0.029(2) 0.024(2) -0.0005(19) 0.0048(17) 0.005(2)
C211 0.035(2) 0.033(3) 0.0221(19) -0.0054(19) 0.0074(17) 0.001(2)
C212 0.0431(18) 0.033(2) 0.0292(17) 0.007(3) 0.0149(14) -0.002(4)
C213 0.043(2) 0.031(2) 0.033(2) -0.0066(18) 0.0201(17) -0.0042(19)
C214 0.0321(19) 0.029(2) 0.034(2) -0.0051(17) 0.0098(17) -0.0027(17)
C215 0.0292(19) 0.022(2) 0.0245(19) -0.0013(17) 0.0084(16) 0.0051(18)
C216 0.0268(18) 0.026(2) 0.0239(19) 0.0028(18) 0.0049(16) 0.0081(18)

loop_
_atom_type_symbol
_atom_type_description
_atom_type_scat_dispersion_real
_atom_type_scat_dispersion_imag
_atom_type_scat_source
C C 0.0033 0.0016 'International Tables Vol C Tables 4.2.6.8 and 6.1.1.4'
H H 0.0000 0.0000 'International Tables Vol C Tables 4.2.6.8 and 6.1.1.4'
N N 0.0061 0.0033 'International Tables Vol C Tables 4.2.6.8 and 6.1.1.4'
Cl Cl 0.1484 0.1585 'International Tables Vol C Tables 4.2.6.8 and 6.1.1.4'
Dy Dy -0.1892 4.4098 'International Tables Vol C Tables 4.2.6.8 and 6.1.1.4'

loop_
_geom_angle_atom_site_label_1
_geom_angle_atom_site_label_2
_geom_angle_atom_site_label_3
_geom_angle
_geom_angle_site_symmetry_1
_geom_angle_site_symmetry_3
_geom_angle_publ_flag
Cl2 Dy1 N7 74.96(9) . . ?
Cl2 Dy1 N1 140.87(15) . . ?
N7 Dy1 N1 140.89(18) . . ?
Cl2 Dy1 N2 80.17(9) . . ?
N7 Dy1 N2 135.83(12) . . ?
N1 Dy1 N2 62.55(14) . . ?
Cl2 Dy1 Cl3 106.55(4) . . ?
N7 Dy1 Cl3 79.84(9) . . ?
N1 Dy1 Cl3 74.90(10) . . ?
N2 Dy1 Cl3 73.01(9) . . ?
Cl2 Dy1 N8 76.39(8) . . ?
N7 Dy1 N8 63.09(12) . . ?
N1 Dy1 N8 127.54(9) . . ?
N2 Dy1 N8 143.27(13) . . ?
Cl3 Dy1 N8 141.00(9) . . ?
Cl2 Dy1 Cl1 91.01(5) . 2_546 ?
N7 Dy1 Cl1 139.48(9) . 2_546 ?
N1 Dy1 Cl1 69.60(13) . 2_546 ?
N2 Dy1 Cl1 75.75(10) . 2_546 ?
Cl3 Dy1 Cl1 140.56(5) . 2_546 ?
N8 Dy1 Cl1 76.79(9) . 2_546 ?
Cl2 Dy1 Cl1 141.93(4) . . ?
N7 Dy1 Cl1 74.11(9) . . ?
N1 Dy1 Cl1 76.17(14) . . ?
N2 Dy1 Cl1 137.89(9) . . ?
Cl3 Dy1 Cl1 89.24(5) . . ?
N8 Dy1 Cl1 70.11(9) . . ?
Cl1 Dy1 Cl1 98.304(17) 2_546 . ?
Dy1 Cl1 Dy1 173.76(7) 2_556 . ?
C101 N1 C116 117.4(3) . . ?
C101 N1 Dy1 124.5(3) . . ?
C116 N1 Dy1 117.4(2) . . ?
C114 N2 C115 116.3(4) . . ?
C114 N2 Dy1 125.2(3) . . ?
C115 N2 Dy1 116.8(3) . . ?
C110 N3 C109 115.7(4) . . ?
C106 N4 C105 116.4(4) . . ?
C201 N7 C216 117.0(4) . . ?
C201 N7 Dy1 123.0(3) . . ?
C216 N7 Dy1 119.6(3) . . ?
C214 N8 C215 116.9(3) . . ?
C214 N8 Dy1 124.7(3) . . ?
C215 N8 Dy1 118.0(3) . . ?
C209 N9 C210 115.2(4) . . ?
C205 N10 C206 115.6(4) . . ?
N1 C101 C102 124.5(4) . . ?
N1 C101 H10A 117.7 . . ?
C102 C101 H10A 117.7 . . ?
C103 C102 C101 118.6(4) . . ?
C103 C102 H10B 120.7 . . ?
C101 C102 H10B 120.7 . . ?
C102 C103 C104 118.6(4) . . ?
C102 C103 H10C 120.7 . . ?
C104 C103 H10C 120.7 . . ?
C103 C104 C116 119.1(4) . . ?
C103 C104 C105 122.1(3) . . ?
C116 C104 C105 118.8(4) . . ?
N4 C105 C110 121.2(4) . . ?
N4 C105 C104 118.0(4) . . ?
C110 C105 C104 120.8(4) . . ?
N4 C106 C109 122.4(4) . . ?
N4 C106 C107 116.3(4) . . ?
C109 C106 C107 121.3(4) . . ?
N5 C107 C106 178.8(6) . . ?
N6 C108 C109 175.9(7) . . ?
N3 C109 C106 122.5(4) . . ?
N3 C109 C108 117.6(5) . . ?
C106 C109 C108 119.8(4) . . ?
N3 C110 C105 121.6(4) . . ?
N3 C110 C111 118.6(4) . . ?
C105 C110 C111 119.8(4) . . ?
C112 C111 C115 118.7(4) . . ?
C112 C111 C110 121.9(4) . . ?
C115 C111 C110 119.3(4) . . ?
C111 C112 C113 118.7(4) . . ?
C111 C112 H11A 120.6 . . ?
C113 C112 H11A 120.6 . . ?
C112 C113 C114 117.4(4) . . ?
C112 C113 H11B 121.3 . . ?
C114 C113 H11B 121.3 . . ?
N2 C114 C113 126.1(4) . . ?
N2 C114 H11C 117.0 . . ?
C113 C114 H11C 117.0 . . ?
N2 C115 C111 122.5(4) . . ?
N2 C115 C116 117.4(4) . . ?
C111 C115 C116 120.0(4) . . ?
N1 C116 C104 121.4(4) . . ?
N1 C116 C115 118.0(4) . . ?
C104 C116 C115 120.5(4) . . ?
N7 C201 C202 125.0(4) . . ?
N7 C201 H20A 117.5 . . ?
C202 C201 H20A 117.5 . . ?
C203 C202 C201 118.7(5) . . ?
C203 C202 H20B 120.6 . . ?
C201 C202 H20B 120.6 . . ?
C202 C203 C204 119.0(4) . . ?
C202 C203 H20C 120.5 . . ?
C204 C203 H20C 120.5 . . ?
C203 C204 C216 118.5(4) . . ?
C203 C204 C205 122.0(4) . . ?
C216 C204 C205 119.4(4) . . ?
N10 C205 C210 122.2(4) . . ?
N10 C205 C204 117.6(4) . . ?
C210 C205 C204 120.1(4) . . ?
N10 C206 C209 122.4(4) . . ?
N10 C206 C207 117.4(5) . . ?
C209 C206 C207 120.1(5) . . ?
N11 C207 C206 178.9(6) . . ?
N12 C208 C209 177.4(8) . . ?
N9 C209 C206 123.4(5) . . ?
N9 C209 C208 115.7(5) . . ?
C206 C209 C208 120.9(5) . . ?
N9 C210 C205 121.2(4) . . ?
N9 C210 C211 117.7(4) . . ?
C205 C210 C211 121.0(4) . . ?
C212 C211 C215 120.4(4) . . ?
C212 C211 C210 121.3(4) . . ?
C215 C211 C210 118.3(4) . . ?
C213 C212 C211 118.3(4) . . ?
C213 C212 H21A 120.8 . . ?
C211 C212 H21A 120.8 . . ?
C212 C213 C214 118.4(4) . . ?
C212 C213 H21B 120.8 . . ?
C214 C213 H21B 120.8 . . ?
N8 C214 C213 125.0(4) . . ?
N8 C214 H21C 117.5 . . ?
C213 C214 H21C 117.5 . . ?
N8 C215 C211 120.8(4) . . ?
N8 C215 C216 118.2(4) . . ?
C211 C215 C216 120.9(4) . . ?
N7 C216 C204 121.6(4) . . ?
N7 C216 C215 118.2(4) . . ?
C204 C216 C215 120.1(4) . . ?

loop_
_geom_bond_atom_site_label_1
_geom_bond_atom_site_label_2
_geom_bond_distance
_geom_bond_site_symmetry_2
_geom_bond_publ_flag
Dy1 Cl2 2.6190(13) . ?
Dy1 N7 2.622(4) . ?
Dy1 N1 2.623(3) . ?
Dy1 N2 2.633(4) . ?
Dy1 Cl3 2.6352(13) . ?
Dy1 N8 2.649(3) . ?
Dy1 Cl1 2.7081(18) 2_546 ?
Dy1 Cl1 2.7114(18) . ?
Cl1 Dy1 2.7081(18) 2_556 ?
N1 C101 1.330(6) . ?
N1 C116 1.361(6) . ?
N2 C114 1.309(6) . ?
N2 C115 1.362(5) . ?
N3 C110 1.339(6) . ?
N3 C109 1.346(6) . ?
N4 C106 1.325(6) . ?
N4 C105 1.346(5) . ?
N5 C107 1.128(6) . ?
N6 C108 1.124(8) . ?
N7 C201 1.317(6) . ?
N7 C216 1.361(5) . ?
N8 C214 1.326(6) . ?
N8 C215 1.377(5) . ?
N9 C209 1.331(6) . ?
N9 C210 1.360(6) . ?
N10 C205 1.339(6) . ?
N10 C206 1.339(6) . ?
N11 C207 1.128(8) . ?
N12 C208 1.147(7) . ?
C101 C102 1.383(6) . ?
C101 H10A 0.9300 . ?
C102 C103 1.378(7) . ?
C102 H10B 0.9300 . ?
C103 C104 1.393(6) . ?
C103 H10C 0.9300 . ?
C104 C116 1.413(5) . ?
C104 C105 1.446(6) . ?
C105 C110 1.418(6) . ?
C106 C109 1.385(7) . ?
C106 C107 1.458(6) . ?
C108 C109 1.464(7) . ?
C110 C111 1.456(6) . ?
C111 C112 1.388(7) . ?
C111 C115 1.409(6) . ?
C112 C113 1.392(6) . ?
C112 H11A 0.9300 . ?
C113 C114 1.392(7) . ?
C113 H11B 0.9300 . ?
C114 H11C 0.9300 . ?
C115 C116 1.462(6) . ?
C201 C202 1.390(6) . ?
C201 H20A 0.9300 . ?
C202 C203 1.347(7) . ?
C202 H20B 0.9300 . ?
C203 C204 1.408(7) . ?
C203 H20C 0.9300 . ?
C204 C216 1.409(6) . ?
C204 C205 1.443(6) . ?
C205 C210 1.417(7) . ?
C206 C209 1.385(8) . ?
C206 C207 1.464(7) . ?
C208 C209 1.458(8) . ?
C210 C211 1.453(6) . ?
C211 C212 1.391(7) . ?
C211 C215 1.407(6) . ?
C212 C213 1.372(6) . ?
C212 H21A 0.9300 . ?
C213 C214 1.398(6) . ?
C213 H21B 0.9300 . ?
C214 H21C 0.9300 . ?
C215 C216 1.462(6) . ?
